data_1532292
loop_
_publ_author_name
'Troyanov, S.I.'
'Kemnitz, E.'

_publ_section_title
;
 Structure of fullerene C60 in the crystalline adduct (C60) * 3(Ti Cl4)
;
_journal_name_full 'Zhurnal Neorganicheskoi Khimii'
_journal_page_first 1704
_journal_page_last 1709
_journal_volume 46
_journal_year 2001
_chemical_formula_sum 'C60 Cl12 Ti3'
_chemical_name_systematic 'C60 (Ti Cl4)3'
_space_group_IT_number 14
_symmetry_space_group_name_Hall '-P 2yn'
_symmetry_space_group_name_H-M 'P 1 21/n 1'
_cell_angle_alpha 90
_cell_angle_beta 93.67
_cell_angle_gamma 90
_cell_formula_units_Z 4
_cell_length_a 13.115
_cell_length_b 18.992
_cell_length_c 17.926
_cell_volume 4455.853
_citation_journal_id_ASTM ZNOKAQ
_cod_data_source_file Troyanov_ZNOKAQ_2001_102.cif
_cod_data_source_block C60Cl12Ti3
_cod_original_sg_symbol_Hall '-P 2ybc (x-z,y,z)'
_cod_database_code 1532292

loop_
_symmetry_equiv_pos_as_xyz
x,y,z
-x+1/2,y+1/2,-z+1/2
-x,-y,-z
x-1/2,-y-1/2,z-1/2

loop_
_atom_site_label
_atom_site_type_symbol
_atom_site_fract_x
_atom_site_fract_y
_atom_site_fract_z
_atom_site_occupancy
_atom_site_U_iso_or_equiv
C34 C 0.3734 0.4022 0.1603 1 0.0
C5 C 0.3759 0.5559 0.0461 1 0.0
C10 C 0.4021 0.4892 0.0685 1 0.0
C32 C 0.5177 0.7256 0.2557 1 0.0
C51 C 0.3327 0.6541 0.4142 1 0.0
C22 C 0.4127 0.7542 0.261 1 0.0
C36 C 0.2521 0.7227 0.3138 1 0.0
C46 C 0.2354 0.6685 0.3724 1 0.0
C9 C 0.2055 0.5415 0.0798 1 0.0
C44 C 0.4784 0.4108 0.3017 1 0.0
C24 C 0.1727 0.457 0.17 1 0.0
Cl12 Cl-1 0.00734 0.40051 0.45513 1 0.0
C50 C 0.1545 0.4961 0.3225 1 0.0
Ti2 Ti+4 0.37108 0.08972 0.64102 1 0.0
C58 C 0.4456 0.4847 0.4088 1 0.0
C59 C 0.3422 0.4666 0.4017 1 0.0
C12 C 0.359 0.7509 0.1881 1 0.0
Cl11 Cl-1 0.24516 0.32538 0.51295 1 0.0
C1 C 0.4488 0.6137 0.0633 1 0.0
Cl1 Cl-1 0.50721 0.27686 0.43003 1 0.0
C56 C 0.3574 0.5869 0.4367 1 0.0
C52 C 0.5273 0.6016 0.4033 1 0.0
Cl4 Cl-1 0.64598 0.20604 0.28817 1 0.0
C26 C 0.6192 0.6251 0.2946 1 0.0
C30 C 0.5324 0.4255 0.2372 1 0.0
C17 C 0.2554 0.7325 0.1808 1 0.0
C41 C 0.1684 0.6161 0.3563 1 0.0
C37 C 0.5615 0.6867 0.3127 1 0.0
C20 C 0.5654 0.5274 0.1264 1 0.0
C7 C 0.4263 0.7218 0.1358 1 0.0
C38 C 0.6044 0.4839 0.2554 1 0.0
C6 C 0.5398 0.5986 0.1016 1 0.0
Cl9 Cl-1 0.11839 0.43275 0.63581 1 0.0
C19 C 0.3261 0.4441 0.0993 1 0.0
C13 C 0.1399 0.6383 0.1514 1 0.0
C11 C 0.5786 0.6476 0.1598 1 0.0
Cl2 Cl-1 0.73796 0.1875 0.47696 1 0.0
C49 C 0.3755 0.3926 0.2948 1 0.0
Cl8 Cl-1 0.23125 0.14986 0.62906 1 0.0
C3 C 0.2852 0.6579 0.0741 1 0.0
Cl5 Cl-1 0.42684 0.09677 0.75681 1 0.0
Cl10 Cl-1 0.0198 0.26337 0.58844 1 0.0
C42 C 0.4077 0.6991 0.3831 1 0.0
Ti3 Ti+4 0.09659 0.35519 0.54813 1 0.0
C53 C 0.514 0.4593 0.3618 1 0.0
C16 C 0.5256 0.7058 0.1776 1 0.0
C31 C 0.2004 0.7174 0.2452 1 0.0
C4 C 0.277 0.583 0.0523 1 0.0
C33 C 0.6195 0.5314 0.2 1 0.0
C8 C 0.2194 0.6845 0.1214 1 0.0
C23 C 0.1298 0.6596 0.2272 1 0.0
C25 C 0.4807 0.4203 0.1688 1 0.0
C47 C 0.5049 0.6727 0.3788 1 0.0
Cl3 Cl-1 0.74381 0.35344 0.38885 1 0.0
Ti1 Ti+4 0.65941 0.25621 0.39617 1 0.0
C28 C 0.1148 0.6119 0.2832 1 0.0
C18 C 0.133 0.5712 0.1331 1 0.0
C14 C 0.2293 0.4703 0.1042 1 0.0
C40 C 0.1069 0.5366 0.2631 1 0.0
C55 C 0.1928 0.5448 0.3805 1 0.0
C2 C 0.3892 0.6769 0.0811 1 0.0
C27 C 0.3596 0.7406 0.3225 1 0.0
C35 C 0.1156 0.5184 0.1884 1 0.0
C21 C 0.6276 0.6068 0.2194 1 0.0
C39 C 0.3206 0.3894 0.2223 1 0.0
Cl6 Cl-1 0.48006 0.13334 0.56845 1 0.0
C57 C 0.4556 0.5599 0.4304 1 0.0
C15 C 0.4985 0.4748 0.1099 1 0.0
C54 C 0.307 0.4215 0.3466 1 0.0
C43 C 0.6009 0.5723 0.3498 1 0.0
C29 C 0.2161 0.4178 0.2274 1 0.0
C45 C 0.2068 0.4378 0.3047 1 0.0
C60 C 0.2827 0.5294 0.4186 1 0.0
C48 C 0.5931 0.5042 0.331 1 0.0
Cl7 Cl-1 0.344 -0.01942 0.61182 1 0.0
